data_7205325
loop_
_publ_author_name
'Braga, Dario'
'D'Agostino, Simone'
'Grepioni, Fabrizia'

_publ_section_title
;
 Surprising robustness of a unit cell: isomorphism in caesium
 18-crown[6] complexes with aromatic polycarboxylate anions
;
_journal_issue 5
_journal_name_full CrystEngComm
_journal_page_first 1366
_journal_paper_doi 10.1039/c0ce00363h
_journal_volume 13
_journal_year 2011
_chemical_formula_sum 'C20 H28 Cs N O12'
_chemical_formula_weight 607.34
_chemical_name_common 'CROWN ETHER COMPLEX'
_chemical_name_systematic
;
?
;
_space_group_IT_number 19
_symmetry_cell_setting orthorhombic
_symmetry_space_group_name_Hall 'P 2ac 2ab'
_symmetry_space_group_name_H-M 'P 21 21 21'
_atom_sites_solution_hydrogens geom
_atom_sites_solution_primary direct
_atom_sites_solution_secondary difmap
_audit_creation_method SHELXL-97
_cell_angle_alpha 90.00
_cell_angle_beta 90.00
_cell_angle_gamma 90.00
_cell_formula_units_Z 4
_cell_length_a 8.1755(2)
_cell_length_b 15.5119(3)
_cell_length_c 19.1951(3)
_cell_measurement_reflns_used 5556
_cell_measurement_temperature 293(2)
_cell_measurement_theta_max 28.8723
_cell_measurement_theta_min 2.4856
_cell_volume 2434.28(8)
_computing_cell_refinement
;
CrysAlis RED, Oxford Diffraction Ltd.,
Version 1.171.32.15 (release 10-01-2008 CrysAlis171 .NET)
(compiled Jan 10 2008,16:37:18)
;
_computing_data_collection
;
CrysAlis CCD, Oxford Diffraction Ltd.,
Version 1.171.32.15 (release 10-01-2008 CrysAlis171 .NET)
(compiled Jan 10 2008,16:37:18)
;
_computing_data_reduction
;
CrysAlis RED, Oxford Diffraction Ltd.,
Version 1.171.32.15 (release 10-01-2008 CrysAlis171 .NET)
(compiled Jan 10 2008,16:37:18)
;
_computing_structure_refinement 'SHELXL-97 (Sheldrick, 2008)'
_computing_structure_solution 'SHELXS-97 (Sheldrick, 2008)'
_diffrn_ambient_temperature 293(2)
_diffrn_measured_fraction_theta_full 0.999
_diffrn_measured_fraction_theta_max 0.886
_diffrn_measurement_details
;
1 omega 8.00 47.00 1.0000 10.0000
omega____ theta____ kappa____ phi______ frames
- 18.0642 -17.0000 -123.0000 39

2 omega -60.00 6.00 1.0000 10.0000
omega____ theta____ kappa____ phi______ frames
- -18.5330 109.0000 77.0000 66

3 omega -89.00 -8.00 1.0000 10.0000
omega____ theta____ kappa____ phi______ frames
- -18.5330 -38.0000 0.0000 81
;
_diffrn_measurement_device '92mm CCD camera (sapphire) on \k-goniostat'
_diffrn_measurement_device_type 'Xcalibur S'
_diffrn_measurement_method 'omega scan'
_diffrn_radiation_monochromator graphite
_diffrn_radiation_source 'Enhance (Mo) X-ray Source'
_diffrn_radiation_type MoK\a
_diffrn_radiation_wavelength 0.71073
_diffrn_reflns_av_R_equivalents 0.0237
_diffrn_reflns_av_sigmaI/netI 0.0532
_diffrn_reflns_limit_h_max 10
_diffrn_reflns_limit_h_min -9
_diffrn_reflns_limit_k_max 19
_diffrn_reflns_limit_k_min -20
_diffrn_reflns_limit_l_max 23
_diffrn_reflns_limit_l_min -26
_diffrn_reflns_number 9551
_diffrn_reflns_theta_full 25.00
_diffrn_reflns_theta_max 28.94
_diffrn_reflns_theta_min 2.50
_exptl_absorpt_coefficient_mu 1.584
_exptl_absorpt_correction_T_max 1.00000
_exptl_absorpt_correction_T_min 0.75031
_exptl_absorpt_correction_type multi-scan
_exptl_absorpt_process_details
;
CrysAlis RED, Oxford Diffraction Ltd.,
Version 1.171.33.34 (release 24-02-2009 CrysAlis171 .NET)
(compiled Feb 24 2009,11:20:51)
Empirical absorption correction using spherical harmonics,
implemented in SCALE3 ABSPACK scaling algorithm.
;
_exptl_crystal_colour colourless
_exptl_crystal_density_diffrn 1.657
_exptl_crystal_density_method 'not measured'
_exptl_crystal_description prism
_exptl_crystal_F_000 1224
_exptl_crystal_size_max 0.1
_exptl_crystal_size_mid 0.09
_exptl_crystal_size_min 0.08
_refine_diff_density_max 0.881
_refine_diff_density_min -0.585
_refine_diff_density_rms 0.065
_refine_ls_abs_structure_details 'Flack H D (1983), Acta Cryst. A39, 876-881'
_refine_ls_abs_structure_Flack 0.195(11)
_refine_ls_extinction_coef 0.00123(12)
_refine_ls_extinction_expression Fc^*^=kFc[1+0.001xFc^2^\l^3^/sin(2\q)]^-1/4^
_refine_ls_extinction_method SHELXL
_refine_ls_goodness_of_fit_ref 0.895
_refine_ls_hydrogen_treatment mixed
_refine_ls_matrix_type full
_refine_ls_number_parameters 313
_refine_ls_number_reflns 5200
_refine_ls_number_restraints 0
_refine_ls_restrained_S_all 0.895
_refine_ls_R_factor_all 0.0392
_refine_ls_R_factor_gt 0.0295
_refine_ls_shift/su_max 0.001
_refine_ls_shift/su_mean 0.000
_refine_ls_structure_factor_coef Fsqd
_refine_ls_weighting_details 'calc w=1/[\s^2^(Fo^2^)+(0.0154P)^2^+0.0000P] where P=(Fo^2^+2Fc^2^)/3'
_refine_ls_weighting_scheme calc
_refine_ls_wR_factor_gt 0.0410
_refine_ls_wR_factor_ref 0.0422
_reflns_number_gt 4400
_reflns_number_total 5200
_reflns_threshold_expression >2sigma(I)
_cod_data_source_file C0CE00363H.TXT
_cod_data_source_block cset6no2iso_2
_cod_depositor_comments
;
The following automatic conversions were performed:
'_symmetry_cell_setting' value 'ORTHORHOMBIC' changed to 'orthorhombic'
according to '/home/saulius/struct/CIF-dictionaries/cif_core.dic'
dictionary named 'cif_core.dic' version 2.4.1 from 2010-06-29.

Automatic conversion script
Id: cif_fix_enum 1555 2011-01-17 13:19:09Z saulius 
;
_cod_original_sg_symbol_H-M P212121
_cod_database_code 7205325

loop_
_symmetry_equiv_pos_as_xyz
'x, y, z'
'-x+1/2, -y, z+1/2'
'-x, y+1/2, -z+1/2'
'x+1/2, -y+1/2, -z'

loop_
_atom_site_label
_atom_site_type_symbol
_atom_site_fract_x
_atom_site_fract_y
_atom_site_fract_z
_atom_site_U_iso_or_equiv
_atom_site_adp_type
_atom_site_occupancy
_atom_site_symmetry_multiplicity
_atom_site_calc_flag
_atom_site_refinement_flags
_atom_site_disorder_assembly
_atom_site_disorder_group
Cs1 Cs 0.10867(2) 0.667932(12) 0.900621(9) 0.03211(6) Uani 1 1 d . . .
O1 O -0.0147(3) 0.77999(17) 1.03538(13) 0.0455(7) Uani 1 1 d . . .
O2 O 0.0139(3) 0.86200(13) 0.90199(16) 0.0512(6) Uani 1 1 d . . .
O3 O -0.1197(4) 0.76495(16) 0.79052(12) 0.0543(7) Uani 1 1 d . . .
O4 O -0.1251(4) 0.58038(16) 0.79656(13) 0.0538(7) Uani 1 1 d . . .
O5 O -0.1330(3) 0.50432(14) 0.93480(12) 0.0506(7) Uani 1 1 d . . .
O6 O 0.0088(3) 0.59531(17) 1.04533(12) 0.0489(7) Uani 1 1 d . . .
C1 C -0.0169(5) 0.6512(2) 1.10307(18) 0.0560(10) Uani 1 1 d . . .
H1A H 0.0271 0.6252 1.1450 0.067 Uiso 1 1 calc R . .
H1B H -0.1332 0.6604 1.1098 0.067 Uiso 1 1 calc R . .
C2 C 0.0654(5) 0.7349(3) 1.08976(18) 0.0582(11) Uani 1 1 d . . .
H2A H 0.0640 0.7694 1.1319 0.070 Uiso 1 1 calc R . .
H2B H 0.1786 0.7248 1.0770 0.070 Uiso 1 1 calc R . .
C3 C 0.0590(5) 0.8621(2) 1.0237(2) 0.0600(13) Uani 1 1 d . . .
H3A H 0.1743 0.8547 1.0135 0.072 Uiso 1 1 calc R . .
H3B H 0.0495 0.8971 1.0654 0.072 Uiso 1 1 calc R . .
C4 C -0.0228(6) 0.9064(2) 0.9645(3) 0.0654(14) Uani 1 1 d . . .
H4A H -0.1401 0.9072 0.9719 0.078 Uiso 1 1 calc R . .
H4B H 0.0153 0.9655 0.9614 0.078 Uiso 1 1 calc R . .
C5 C -0.0610(6) 0.9000(2) 0.8421(2) 0.0658(14) Uani 1 1 d . . .
H5A H -0.0133 0.9562 0.8330 0.079 Uiso 1 1 calc R . .
H5B H -0.1773 0.9075 0.8500 0.079 Uiso 1 1 calc R . .
C6 C -0.0337(5) 0.8421(3) 0.7813(2) 0.0693(13) Uani 1 1 d . . .
H6A H -0.0704 0.8703 0.7390 0.083 Uiso 1 1 calc R . .
H6B H 0.0821 0.8299 0.7766 0.083 Uiso 1 1 calc R . .
C7 C -0.1133(7) 0.7089(3) 0.73128(17) 0.0655(13) Uani 1 1 d . . .
H7A H -0.0005 0.6939 0.7213 0.079 Uiso 1 1 calc R . .
H7B H -0.1580 0.7381 0.6909 0.079 Uiso 1 1 calc R . .
C8 C -0.2074(5) 0.6307(3) 0.7455(2) 0.0631(13) Uani 1 1 d . . .
H8A H -0.3155 0.6460 0.7622 0.076 Uiso 1 1 calc R . .
H8B H -0.2198 0.5975 0.7030 0.076 Uiso 1 1 calc R . .
C9 C -0.2135(5) 0.5064(3) 0.8164(2) 0.0594(12) Uani 1 1 d . . .
H9A H -0.2307 0.4697 0.7762 0.071 Uiso 1 1 calc R . .
H9B H -0.3196 0.5232 0.8346 0.071 Uiso 1 1 calc R . .
C10 C -0.1210(6) 0.4588(2) 0.8705(2) 0.0584(11) Uani 1 1 d . . .
H10A H -0.1655 0.4012 0.8758 0.070 Uiso 1 1 calc R . .
H10B H -0.0072 0.4538 0.8568 0.070 Uiso 1 1 calc R . .
C11 C -0.0444(5) 0.4638(2) 0.9886(2) 0.0642(13) Uani 1 1 d . . .
H11A H 0.0706 0.4611 0.9762 0.077 Uiso 1 1 calc R . .
H11B H -0.0838 0.4054 0.9950 0.077 Uiso 1 1 calc R . .
C12 C -0.0646(5) 0.5135(3) 1.0545(2) 0.0615(13) Uani 1 1 d . . .
H12A H -0.1799 0.5201 1.0653 0.074 Uiso 1 1 calc R . .
H12B H -0.0127 0.4832 1.0928 0.074 Uiso 1 1 calc R . .
O7 O 0.3053(3) 0.51013(15) 0.86882(12) 0.0538(7) Uani 1 1 d . . .
O8 O 0.3689(3) 0.46955(12) 0.76079(11) 0.0435(6) Uani 1 1 d . . .
O9 O 0.6552(3) 0.19373(13) 0.72263(11) 0.0482(7) Uani 1 1 d . . .
O10 O 0.6611(3) 0.09966(13) 0.81017(11) 0.0418(7) Uani 1 1 d . . .
H10O H 0.647(7) 0.034(3) 0.774(3) 0.14(2) Uiso 1 1 d . . .
O11 O 0.6448(5) 0.22665(17) 1.04734(13) 0.0858(12) Uani 1 1 d . . .
O12 O 0.5323(5) 0.3488(2) 1.06202(13) 0.1051(15) Uani 1 1 d . . .
N1 N 0.5805(5) 0.2909(2) 1.02535(14) 0.0550(10) Uani 1 1 d . . .
C13 C 0.4524(4) 0.38059(19) 0.85388(16) 0.0276(7) Uani 1 1 d . . .
C14 C 0.5104(4) 0.31679(18) 0.80990(15) 0.0279(7) Uani 1 1 d . . .
H14 H 0.4984 0.3236 0.7620 0.034 Uiso 1 1 calc R . .
C15 C 0.5856(4) 0.24358(17) 0.83492(14) 0.0271(7) Uani 1 1 d . . .
C16 C 0.6085(5) 0.23370(16) 0.90628(16) 0.0327(7) Uani 1 1 d . . .
H16 H 0.6586 0.1847 0.9243 0.039 Uiso 1 1 calc R . .
C17 C 0.5547(4) 0.2988(2) 0.94938(16) 0.0349(9) Uani 1 1 d . . .
C18 C 0.4741(4) 0.3709(2) 0.92498(16) 0.0322(9) Uani 1 1 d . . .
H18 H 0.4349 0.4123 0.9558 0.039 Uiso 1 1 calc R . .
C19 C 0.3658(4) 0.46056(19) 0.82663(16) 0.0327(8) Uani 1 1 d . . .
C20 C 0.6398(4) 0.1752(2) 0.78362(15) 0.0311(7) Uani 1 1 d . . .

loop_
_atom_site_aniso_label
_atom_site_aniso_U_11
_atom_site_aniso_U_22
_atom_site_aniso_U_33
_atom_site_aniso_U_23
_atom_site_aniso_U_13
_atom_site_aniso_U_12
Cs1 0.03294(10) 0.03332(9) 0.03008(8) -0.00192(10) 0.00158(12) 0.00264(10)
O1 0.0370(17) 0.0536(16) 0.0458(15) -0.0153(13) -0.0043(14) -0.0022(12)
O2 0.0476(15) 0.0370(13) 0.0689(16) 0.0010(15) 0.0038(18) 0.0102(10)
O3 0.0517(19) 0.0734(17) 0.0377(14) 0.0199(14) 0.003(2) 0.0010(18)
O4 0.0370(17) 0.0740(17) 0.0504(14) -0.0124(14) -0.0068(18) -0.0008(16)
O5 0.0538(19) 0.0373(13) 0.0607(14) -0.0054(13) 0.0076(16) 0.0032(13)
O6 0.0511(19) 0.0619(18) 0.0336(13) 0.0036(13) 0.0051(14) 0.0067(13)
C1 0.061(3) 0.083(3) 0.0246(16) 0.005(2) -0.003(2) 0.022(2)
C2 0.044(3) 0.093(3) 0.037(2) -0.026(2) -0.009(2) 0.013(2)
C3 0.049(3) 0.055(3) 0.076(3) -0.039(2) 0.004(2) -0.0107(19)
C4 0.055(3) 0.029(2) 0.112(4) -0.018(3) 0.022(3) -0.0028(19)
C5 0.054(3) 0.043(3) 0.100(3) 0.030(3) 0.007(3) 0.0059(19)
C6 0.061(3) 0.081(3) 0.065(3) 0.049(3) 0.011(2) 0.014(3)
C7 0.059(3) 0.112(4) 0.0261(18) 0.006(2) -0.005(3) 0.023(3)
C8 0.040(3) 0.107(4) 0.042(2) -0.020(2) -0.009(2) 0.010(3)
C9 0.041(3) 0.070(3) 0.068(3) -0.041(3) 0.006(2) -0.016(2)
C10 0.049(3) 0.039(2) 0.087(3) -0.028(2) 0.012(3) -0.009(2)
C11 0.064(3) 0.037(2) 0.092(3) 0.022(2) 0.004(3) 0.007(2)
C12 0.065(3) 0.060(3) 0.059(2) 0.026(2) 0.009(2) 0.007(2)
O7 0.068(2) 0.0423(15) 0.0509(15) -0.0025(12) 0.0098(14) 0.0268(14)
O8 0.066(2) 0.0276(12) 0.0373(12) 0.0045(10) -0.0106(15) 0.0045(12)
O9 0.069(2) 0.0419(15) 0.0338(12) 0.0023(10) 0.0171(13) 0.0124(12)
O10 0.066(2) 0.0257(12) 0.0338(12) -0.0010(10) -0.0048(13) 0.0041(11)
O11 0.151(4) 0.0656(18) 0.0405(14) 0.0040(14) -0.022(2) 0.038(2)
O12 0.203(4) 0.080(2) 0.0320(13) -0.0160(16) -0.0135(19) 0.059(2)
N1 0.090(3) 0.0459(18) 0.0288(14) -0.0012(15) -0.009(2) 0.0128(19)
C13 0.0293(19) 0.0216(16) 0.0319(16) 0.0003(14) -0.0011(16) -0.0044(13)
C14 0.0315(19) 0.0243(18) 0.0280(15) 0.0012(14) -0.0020(15) -0.0036(13)
C15 0.029(2) 0.0230(15) 0.0292(15) 0.0014(13) 0.0036(17) -0.0029(14)
C16 0.0384(17) 0.0251(14) 0.0346(16) 0.0035(15) -0.008(3) 0.0000(16)
C17 0.046(3) 0.0333(18) 0.0257(16) -0.0009(14) -0.0025(17) -0.0025(15)
C18 0.040(2) 0.0250(17) 0.0314(17) -0.0070(14) 0.0019(16) 0.0026(15)
C19 0.029(2) 0.0281(17) 0.0405(18) 0.0017(15) -0.0072(19) -0.0074(15)
C20 0.029(2) 0.0319(18) 0.0327(15) -0.0029(16) -0.0001(15) -0.0012(17)

loop_
_atom_type_symbol
_atom_type_description
_atom_type_scat_dispersion_real
_atom_type_scat_dispersion_imag
_atom_type_scat_source
C C 0.0033 0.0016 'International Tables Vol C Tables 4.2.6.8 and 6.1.1.4'
H H 0.0000 0.0000 'International Tables Vol C Tables 4.2.6.8 and 6.1.1.4'
N N 0.0061 0.0033 'International Tables Vol C Tables 4.2.6.8 and 6.1.1.4'
O O 0.0106 0.0060 'International Tables Vol C Tables 4.2.6.8 and 6.1.1.4'
Cs Cs -0.3680 2.1192 'International Tables Vol C Tables 4.2.6.8 and 6.1.1.4'

loop_
_geom_angle_atom_site_label_1
_geom_angle_atom_site_label_2
_geom_angle_atom_site_label_3
_geom_angle
_geom_angle_site_symmetry_1
_geom_angle_site_symmetry_3
_geom_angle_publ_flag
O7 Cs1 O4 80.81(7) . . ?
O7 Cs1 O9 67.22(6) . 3_656 ?
O4 Cs1 O9 87.02(7) . 3_656 ?
O7 Cs1 O6 91.54(7) . . ?
O4 Cs1 O6 104.89(7) . . ?
O9 Cs1 O6 153.99(7) 3_656 . ?
O7 Cs1 O2 158.15(7) . . ?
O4 Cs1 O2 106.13(7) . . ?
O9 Cs1 O2 92.12(7) 3_656 . ?
O6 Cs1 O2 106.15(7) . . ?
O7 Cs1 O3 124.35(6) . . ?
O4 Cs1 O3 54.29(6) . . ?
O9 Cs1 O3 78.29(7) 3_656 . ?
O6 Cs1 O3 127.48(7) . . ?
O2 Cs1 O3 53.42(7) . . ?
O7 Cs1 O1 139.54(7) . . ?
O4 Cs1 O1 123.72(6) . . ?
O9 Cs1 O1 136.94(6) 3_656 . ?
O6 Cs1 O1 53.52(7) . . ?
O2 Cs1 O1 53.32(7) . . ?
O3 Cs1 O1 95.30(7) . . ?
O7 Cs1 O5 74.43(7) . . ?
O4 Cs1 O5 54.22(6) . . ?
O9 Cs1 O5 129.15(6) 3_656 . ?
O6 Cs1 O5 51.89(6) . . ?
O2 Cs1 O5 126.65(7) . . ?
O3 Cs1 O5 98.31(7) . . ?
O1 Cs1 O5 93.85(6) . . ?
O7 Cs1 O1 77.42(6) . 4_567 ?
O4 Cs1 O1 153.87(6) . 4_567 ?
O9 Cs1 O1 71.34(6) 3_656 4_567 ?
O6 Cs1 O1 90.06(6) . 4_567 ?
O2 Cs1 O1 89.58(7) . 4_567 ?
O3 Cs1 O1 130.82(7) . 4_567 ?
O1 Cs1 O1 82.41(3) . 4_567 ?
O5 Cs1 O1 130.86(7) . 4_567 ?
O7 Cs1 C6 129.45(8) . . ?
O4 Cs1 C6 74.18(9) . . ?
O9 Cs1 C6 68.27(8) 3_656 . ?
O6 Cs1 C6 136.89(8) . . ?
O2 Cs1 C6 39.25(9) . . ?
O3 Cs1 C6 21.60(8) . . ?
O1 Cs1 C6 90.25(9) . . ?
O5 Cs1 C6 119.67(9) . . ?
O1 Cs1 C6 109.36(8) 4_567 . ?
O7 Cs1 C7 102.73(8) . . ?
O4 Cs1 C7 38.55(8) . . ?
O9 Cs1 C7 67.55(9) 3_656 . ?
O6 Cs1 C7 134.78(9) . . ?
O2 Cs1 C7 74.00(8) . . ?
O3 Cs1 C7 21.72(7) . . ?
O1 Cs1 C7 116.26(8) . . ?
O5 Cs1 C7 90.75(9) . . ?
O1 Cs1 C7 134.71(9) 4_567 . ?
C6 Cs1 C7 36.79(10) . . ?
O7 Cs1 C2 118.00(7) . . ?
O4 Cs1 C2 133.13(8) . . ?
O9 Cs1 C2 139.31(8) 3_656 . ?
O6 Cs1 C2 38.63(8) . . ?
O2 Cs1 C2 72.76(8) . . ?
O3 Cs1 C2 116.72(8) . . ?
O1 Cs1 C2 21.58(7) . . ?
O5 Cs1 C2 87.95(7) . . ?
O1 Cs1 C2 71.01(7) 4_567 . ?
C6 Cs1 C2 111.14(9) . . ?
C7 Cs1 C2 137.14(9) . . ?
C2 O1 C3 111.2(3) . . ?
C2 O1 Cs1 100.20(18) . . ?
C3 O1 Cs1 102.72(19) . . ?
C2 O1 Cs1 105.60(19) . 4_467 ?
C3 O1 Cs1 103.1(2) . 4_467 ?
Cs1 O1 Cs1 133.46(7) . 4_467 ?
C4 O2 C5 113.0(3) . . ?
C4 O2 Cs1 122.1(2) . . ?
C5 O2 Cs1 120.0(2) . . ?
C6 O3 C7 113.6(3) . . ?
C6 O3 Cs1 101.1(2) . . ?
C7 O3 Cs1 102.6(2) . . ?
C9 O4 C8 113.0(3) . . ?
C9 O4 Cs1 120.1(2) . . ?
C8 O4 Cs1 119.9(2) . . ?
C11 O5 C10 112.3(3) . . ?
C11 O5 Cs1 100.4(2) . . ?
C10 O5 Cs1 99.7(2) . . ?
C12 O6 C1 112.7(3) . . ?
C12 O6 Cs1 123.3(2) . . ?
C1 O6 Cs1 121.0(2) . . ?
O6 C1 C2 109.4(3) . . ?
O1 C2 C1 110.4(3) . . ?
O1 C2 Cs1 58.22(15) . . ?
C1 C2 Cs1 88.2(2) . . ?
O1 C3 C4 110.0(3) . . ?
O1 C3 Cs1 56.08(15) . . ?
C4 C3 Cs1 86.5(2) . . ?
O2 C4 C3 109.2(3) . . ?
O2 C5 C6 108.4(3) . . ?
O3 C6 C5 110.0(3) . . ?
O3 C6 Cs1 57.30(17) . . ?
C5 C6 Cs1 90.2(2) . . ?
O3 C7 C8 109.6(3) . . ?
O3 C7 Cs1 55.70(17) . . ?
C8 C7 Cs1 87.3(2) . . ?
O4 C8 C7 109.6(3) . . ?
O4 C9 C10 109.5(3) . . ?
O5 C10 C9 109.0(3) . . ?
O5 C10 Cs1 58.57(16) . . ?
C9 C10 Cs1 86.2(2) . . ?
O5 C11 C12 109.6(3) . . ?
O5 C11 Cs1 58.16(18) . . ?
C12 C11 Cs1 89.1(2) . . ?
O6 C12 C11 108.1(3) . . ?
C19 O7 Cs1 150.2(2) . . ?
C20 O9 Cs1 140.9(2) . 3_646 ?
O11 N1 O12 123.6(3) . . ?
O11 N1 C17 118.5(3) . . ?
O12 N1 C17 117.9(3) . . ?
C18 C13 C14 118.6(3) . . ?
C18 C13 C19 119.2(3) . . ?
C14 C13 C19 122.2(3) . . ?
C15 C14 C13 122.0(3) . . ?
C14 C15 C16 119.6(3) . . ?
C14 C15 C20 118.8(3) . . ?
C16 C15 C20 121.6(3) . . ?
C17 C16 C15 117.9(3) . . ?
C16 C17 C18 122.9(3) . . ?
C16 C17 N1 119.1(3) . . ?
C18 C17 N1 118.0(3) . . ?
C17 C18 C13 118.9(3) . . ?
O7 C19 O8 126.7(3) . . ?
O7 C19 C13 118.3(3) . . ?
O8 C19 C13 115.0(3) . . ?
O9 C20 O10 125.7(3) . . ?
O9 C20 C15 119.5(3) . . ?
O10 C20 C15 114.8(2) . . ?

loop_
_geom_bond_atom_site_label_1
_geom_bond_atom_site_label_2
_geom_bond_distance
_geom_bond_site_symmetry_2
_geom_bond_publ_flag
Cs1 O7 2.991(2) . ?
Cs1 O4 3.080(3) . ?
Cs1 O9 3.080(2) 3_656 ?
Cs1 O6 3.106(2) . ?
Cs1 O2 3.109(2) . ?
Cs1 O3 3.197(3) . ?
Cs1 O1 3.276(2) . ?
Cs1 O5 3.283(2) . ?
Cs1 O1 3.412(2) 4_567 ?
Cs1 C6 3.727(4) . ?
Cs1 C7 3.776(4) . ?
Cs1 C2 3.792(3) . ?
O1 C2 1.417(4) . ?
O1 C3 1.427(4) . ?
O1 Cs1 3.412(2) 4_467 ?
O2 C4 1.416(5) . ?
O2 C5 1.430(5) . ?
O3 C6 1.399(5) . ?
O3 C7 1.432(4) . ?
O4 C9 1.408(4) . ?
O4 C8 1.422(5) . ?
O5 C11 1.409(4) . ?
O5 C10 1.425(4) . ?
O6 C12 1.415(4) . ?
O6 C1 1.423(4) . ?
C1 C2 1.484(5) . ?
C3 C4 1.487(6) . ?
C5 C6 1.489(6) . ?
C7 C8 1.462(5) . ?
C9 C10 1.482(5) . ?
C11 C12 1.490(5) . ?
O7 C19 1.221(4) . ?
O8 C19 1.272(3) . ?
O9 C20 1.212(3) . ?
O9 Cs1 3.080(2) 3_646 ?
O10 C20 1.290(4) . ?
O11 N1 1.204(4) . ?
O12 N1 1.207(4) . ?
N1 C17 1.478(4) . ?
C13 C18 1.385(4) . ?
C13 C14 1.385(4) . ?
C13 C19 1.521(4) . ?
C14 C15 1.377(4) . ?
C15 C16 1.391(4) . ?
C15 C20 1.514(4) . ?
C16 C17 1.378(4) . ?
C17 C18 1.380(4) . ?
